data_4021701
loop_
_publ_author_name
'May Xiao-Wu Jiang'
'Bohan Jin'
'Jennifer L. Gage'
'Alain Priour'
'Gordon Savela'
'Marvin J. Miller'

_publ_section_title
;
 Substrate-Dependent Dihydroxylation of Substituted Cyclopentenes:
 Toward the Syntheses of Carbocyclic Sinefungin and Noraristeromycin
;
_journal_name_full 'Journal of Organic Chemistry'
_journal_page_first 4164
_journal_page_last 4169
_journal_paper_doi 10.1021/jo060224l
_journal_volume 71
_journal_year 2006
_chemical_absolute_configuration ad
_chemical_compound_source synthesized
_chemical_formula_moiety 'C33 H43 Cl N5 O8, H2 O'
_chemical_formula_sum 'C33 H45 Cl N5 O9'
_chemical_formula_weight 691.19
_space_group_IT_number 20
_space_group_name_Hall 'C 2c 2'
_space_group_name_H-M_alt 'C 2 2 21'
_symmetry_cell_setting orthorhombic
_symmetry_Int_Tables_number 20
_symmetry_space_group_name_Hall 'C 2c 2'
_symmetry_space_group_name_H-M 'C 2 2 21'
_atom_sites_solution_hydrogens geom
_atom_sites_solution_primary direct
_atom_sites_solution_secondary difmap
_audit_creation_method SHELXL-97
_cell_angle_alpha 90.00
_cell_angle_beta 90.00
_cell_angle_gamma 90.00
_cell_formula_units_Z 8
_cell_length_a 11.2761(5)
_cell_length_b 23.5451(9)
_cell_length_c 26.7168(11)
_cell_measurement_reflns_used 7749
_cell_measurement_temperature 100(2)
_cell_measurement_theta_max 26.33
_cell_measurement_theta_min 2.52
_cell_volume 7093.2(5)
_computing_cell_refinement 'APEX2/SAINT (Bruker, 2004)'
_computing_data_collection 'APEX2 (Bruker, 2004)'
_computing_data_reduction 'SAINT/XPREP (Bruker, 2004; Sheldrick, 2003)'
_computing_molecular_graphics 'XP (Sheldrick, 1998)'
_computing_publication_material 'XCIF (Sheldrick, 2001)'
_computing_structure_refinement 'SHELXL-97 (Sheldrick, 1997)'
_computing_structure_solution 'SHELXS-97 (Sheldrick, 1990)'
_diffrn_ambient_temperature 100(2)
_diffrn_detector_area_resol_mean 8.33
_diffrn_measured_fraction_theta_full 0.999
_diffrn_measured_fraction_theta_max 0.999
_diffrn_measurement_device_type 'Bruker X8-Kappa CCD area detector'
_diffrn_measurement_method '\f and \w scans'
_diffrn_radiation_monochromator graphite
_diffrn_radiation_probe x-ray
_diffrn_radiation_type MoK\a
_diffrn_radiation_wavelength 0.71073
_diffrn_reflns_av_R_equivalents 0.0369
_diffrn_reflns_av_sigmaI/netI 0.0413
_diffrn_reflns_limit_h_max 14
_diffrn_reflns_limit_h_min -13
_diffrn_reflns_limit_k_max 29
_diffrn_reflns_limit_k_min -29
_diffrn_reflns_limit_l_max 21
_diffrn_reflns_limit_l_min -33
_diffrn_reflns_number 26501
_diffrn_reflns_theta_full 26.41
_diffrn_reflns_theta_max 26.41
_diffrn_reflns_theta_min 1.73
_diffrn_source 'fine-focus sealed tube'
_diffrn_source_type 'Siemens KFFMO2K-90'
_exptl_absorpt_coefficient_mu 0.166
_exptl_absorpt_correction_T_max 0.99
_exptl_absorpt_correction_T_min 0.98
_exptl_absorpt_correction_type none
_exptl_crystal_colour clear
_exptl_crystal_density_diffrn 1.294
_exptl_crystal_density_method 'not measured'
_exptl_crystal_description parallelepiped
_exptl_crystal_F_000 2936
_exptl_crystal_size_max 0.30
_exptl_crystal_size_mid 0.11
_exptl_crystal_size_min 0.10
_refine_diff_density_max 0.177
_refine_diff_density_min -0.394
_refine_diff_density_rms 0.040
_refine_ls_abs_structure_details 'Flack H D (1983), Acta Cryst. A39, 876-881'
_refine_ls_abs_structure_Flack 0.04(5)
_refine_ls_extinction_method none
_refine_ls_goodness_of_fit_ref 1.037
_refine_ls_hydrogen_treatment constr
_refine_ls_matrix_type full
_refine_ls_number_parameters 430
_refine_ls_number_reflns 7293
_refine_ls_number_restraints 0
_refine_ls_restrained_S_all 1.037
_refine_ls_R_factor_all 0.0440
_refine_ls_R_factor_gt 0.0368
_refine_ls_shift/su_max 0.001
_refine_ls_shift/su_mean 0.000
_refine_ls_structure_factor_coef Fsqd
_refine_ls_weighting_details 'calc w=1/[\s^2^(Fo^2^)+(0.0454P)^2^+0.9588P] where P=(Fo^2^+2Fc^2^)/3'
_refine_ls_weighting_scheme calc
_refine_ls_wR_factor_gt 0.0838
_refine_ls_wR_factor_ref 0.0868
_reflns_number_gt 6355
_reflns_number_total 7293
_reflns_threshold_expression >2sigma(I)
_cod_data_source_file jo060224lsi20060403_043312.cif
_cod_database_code 4021701

loop_
_symmetry_equiv_pos_as_xyz
'x, y, z'
'x, -y, -z'
'-x, y, -z+1/2'
'-x, -y, z+1/2'
'x+1/2, y+1/2, z'
'x+1/2, -y+1/2, -z'
'-x+1/2, y+1/2, -z+1/2'
'-x+1/2, -y+1/2, z+1/2'

loop_
_atom_site_label
_atom_site_type_symbol
_atom_site_fract_x
_atom_site_fract_y
_atom_site_fract_z
_atom_site_U_iso_or_equiv
_atom_site_adp_type
_atom_site_occupancy
_atom_site_symmetry_multiplicity
_atom_site_calc_flag
_atom_site_refinement_flags
N1 N 0.40014(14) 0.29214(6) 0.56088(5) 0.0163(3) Uani 1 1 d .
N2 N 0.27156(14) 0.35635(7) 0.59233(6) 0.0199(3) Uani 1 1 d .
H2A H 0.2232 0.3855 0.5949 0.024 Uiso 1 1 calc R
N3 N 0.31393(15) 0.26700(7) 0.70485(6) 0.0213(4) Uani 1 1 d .
H3A H 0.2933 0.2621 0.7363 0.026 Uiso 1 1 calc R
N4 N 0.42805(14) 0.23378(7) 0.63518(6) 0.0183(3) Uani 1 1 d .
H4A H 0.4780 0.2093 0.6219 0.022 Uiso 1 1 calc R
N5 N 0.20801(14) 0.25143(6) 0.31770(6) 0.0180(4) Uani 1 1 d .
H5A H 0.1944 0.2453 0.2857 0.022 Uiso 1 1 calc R
O1 O 0.45727(11) 0.21447(5) 0.39514(5) 0.0185(3) Uani 1 1 d .
O2 O 0.32144(12) 0.27172(5) 0.46309(4) 0.0185(3) Uani 1 1 d .
H2B H 0.2780 0.2556 0.4419 0.028 Uiso 1 1 calc R
O3 O 0.18861(12) 0.21350(5) 0.39602(5) 0.0194(3) Uani 1 1 d .
O4 O 0.12913(12) 0.16604(5) 0.32643(5) 0.0229(3) Uani 1 1 d .
O5 O 0.11176(13) 0.35263(6) 0.28333(5) 0.0282(3) Uani 1 1 d .
O6 O 0.22176(13) 0.40191(5) 0.33918(5) 0.0272(3) Uani 1 1 d .
O7 O 0.65339(12) 0.35738(6) 0.33849(5) 0.0295(3) Uani 1 1 d .
O8 O 0.73351(12) 0.35269(6) 0.41607(5) 0.0236(3) Uani 1 1 d .
Cl1 Cl 0.16817(5) 0.35399(2) 0.706943(18) 0.02729(12) Uani 1 1 d .
C1 C 0.33150(18) 0.33982(7) 0.55338(7) 0.0181(4) Uani 1 1 d .
H1A H 0.3282 0.3591 0.5222 0.022 Uiso 1 1 calc R
C2 C 0.30173(16) 0.31722(8) 0.62884(7) 0.0171(4) Uani 1 1 d .
C3 C 0.27035(17) 0.30908(8) 0.67838(7) 0.0205(4) Uani 1 1 d .
C4 C 0.39150(18) 0.23124(9) 0.68234(7) 0.0217(4) Uani 1 1 d .
H4B H 0.4228 0.2014 0.7023 0.026 Uiso 1 1 calc R
C5 C 0.38152(17) 0.27708(8) 0.60996(7) 0.0167(4) Uani 1 1 d .
C6 C 0.47375(17) 0.26264(8) 0.52389(7) 0.0179(4) Uani 1 1 d .
H6A H 0.5237 0.2341 0.5419 0.022 Uiso 1 1 calc R
C7 C 0.40151(17) 0.23153(8) 0.48388(7) 0.0176(4) Uani 1 1 d .
H7A H 0.3599 0.1974 0.4975 0.021 Uiso 1 1 calc R
C8 C 0.50050(17) 0.21562(8) 0.44660(7) 0.0177(4) Uani 1 1 d .
H8A H 0.5365 0.1782 0.4558 0.021 Uiso 1 1 calc R
C9 C 0.50847(17) 0.25835(8) 0.37024(7) 0.0167(4) Uani 1 1 d .
C10 C 0.58603(16) 0.28856(8) 0.39785(7) 0.0174(4) Uani 1 1 d .
C11 C 0.59467(17) 0.26364(8) 0.44969(7) 0.0169(4) Uani 1 1 d .
H11A H 0.6754 0.2475 0.4557 0.020 Uiso 1 1 calc R
C12 C 0.55623(17) 0.30169(8) 0.49379(7) 0.0175(4) Uani 1 1 d .
H12A H 0.6254 0.3137 0.5140 0.021 Uiso 1 1 calc R
H12B H 0.5136 0.3358 0.4818 0.021 Uiso 1 1 calc R
C13 C 0.47150(17) 0.26401(8) 0.31663(7) 0.0203(4) Uani 1 1 d .
H13A H 0.4345 0.2279 0.3057 0.024 Uiso 1 1 calc R
H13B H 0.5431 0.2701 0.2959 0.024 Uiso 1 1 calc R
C14 C 0.38427(17) 0.31262(8) 0.30714(7) 0.0197(4) Uani 1 1 d .
H14A H 0.3727 0.3166 0.2706 0.024 Uiso 1 1 calc R
H14B H 0.4200 0.3484 0.3195 0.024 Uiso 1 1 calc R
C15 C 0.26219(16) 0.30488(8) 0.33207(7) 0.0176(4) Uani 1 1 d .
H15A H 0.2717 0.3060 0.3693 0.021 Uiso 1 1 calc R
C16 C 0.17747(17) 0.21083(8) 0.35042(7) 0.0175(4) Uani 1 1 d .
C17 C 0.15035(18) 0.10765(8) 0.34483(8) 0.0244(4) Uani 1 1 d .
C18 C 0.0894(2) 0.07185(9) 0.30531(9) 0.0355(5) Uani 1 1 d .
H18A H 0.1241 0.0801 0.2725 0.053 Uiso 1 1 calc R
H18B H 0.0046 0.0808 0.3047 0.053 Uiso 1 1 calc R
H18C H 0.1002 0.0315 0.3132 0.053 Uiso 1 1 calc R
C19 C 0.0940(2) 0.09706(9) 0.39545(8) 0.0341(5) Uani 1 1 d .
H19A H 0.1350 0.1196 0.4210 0.051 Uiso 1 1 calc R
H19B H 0.1003 0.0567 0.4038 0.051 Uiso 1 1 calc R
H19C H 0.0102 0.1081 0.3943 0.051 Uiso 1 1 calc R
C20 C 0.2827(2) 0.09757(9) 0.34538(9) 0.0350(5) Uani 1 1 d .
H20A H 0.3155 0.1057 0.3122 0.052 Uiso 1 1 calc R
H20B H 0.2987 0.0579 0.3542 0.052 Uiso 1 1 calc R
H20C H 0.3198 0.1226 0.3702 0.052 Uiso 1 1 calc R
C21 C 0.18655(17) 0.35497(8) 0.31530(7) 0.0197(4) Uani 1 1 d .
C22 C 0.1930(2) 0.45984(9) 0.31941(9) 0.0386(6) Uani 1 1 d .
C23 C 0.0608(2) 0.47088(10) 0.32125(10) 0.0433(6) Uani 1 1 d .
H23A H 0.0323 0.4662 0.3557 0.065 Uiso 1 1 calc R
H23B H 0.0198 0.4439 0.2993 0.065 Uiso 1 1 calc R
H23C H 0.0446 0.5097 0.3099 0.065 Uiso 1 1 calc R
C24 C 0.2410(3) 0.46402(11) 0.26690(11) 0.0569(8) Uani 1 1 d .
H24A H 0.3257 0.4546 0.2670 0.085 Uiso 1 1 calc R
H24B H 0.2302 0.5028 0.2544 0.085 Uiso 1 1 calc R
H24C H 0.1985 0.4374 0.2452 0.085 Uiso 1 1 calc R
C25 C 0.2587(3) 0.49772(11) 0.35609(14) 0.0659(9) Uani 1 1 d .
H25A H 0.3438 0.4894 0.3546 0.099 Uiso 1 1 calc R
H25B H 0.2295 0.4906 0.3901 0.099 Uiso 1 1 calc R
H25C H 0.2452 0.5376 0.3473 0.099 Uiso 1 1 calc R
C26 C 0.65711(18) 0.33531(8) 0.37949(7) 0.0214(4) Uani 1 1 d .
C27 C 0.8138(2) 0.39796(9) 0.40175(8) 0.0299(5) Uani 1 1 d .
H27A H 0.7688 0.4333 0.3951 0.036 Uiso 1 1 calc R
H27B H 0.8575 0.3874 0.3710 0.036 Uiso 1 1 calc R
C28 C 0.8987(2) 0.40699(9) 0.44412(8) 0.0278(5) Uani 1 1 d .
C29 C 1.0180(2) 0.39616(11) 0.43757(10) 0.0415(6) Uani 1 1 d .
H29A H 1.0446 0.3810 0.4066 0.050 Uiso 1 1 calc R
C30 C 1.0990(3) 0.40668(14) 0.47449(14) 0.0644(10) Uani 1 1 d .
H30A H 1.1808 0.3997 0.4685 0.077 Uiso 1 1 calc R
C31 C 1.0636(4) 0.42689(13) 0.51945(15) 0.0726(12) Uani 1 1 d .
H31A H 1.1204 0.4342 0.5449 0.087 Uiso 1 1 calc R
C32 C 0.9436(4) 0.43703(10) 0.52832(10) 0.0588(9) Uani 1 1 d .
H32A H 0.9183 0.4506 0.5601 0.071 Uiso 1 1 calc R
C33 C 0.8600(3) 0.42709(9) 0.49027(9) 0.0403(6) Uani 1 1 d .
H33A H 0.7781 0.4340 0.4960 0.048 Uiso 1 1 calc R

loop_
_atom_site_aniso_label
_atom_site_aniso_U_11
_atom_site_aniso_U_22
_atom_site_aniso_U_33
_atom_site_aniso_U_23
_atom_site_aniso_U_13
_atom_site_aniso_U_12
N1 0.0178(8) 0.0204(8) 0.0108(7) 0.0003(6) -0.0017(6) 0.0001(7)
N2 0.0194(8) 0.0203(8) 0.0201(8) -0.0005(7) -0.0009(7) 0.0036(7)
N3 0.0262(9) 0.0267(8) 0.0110(8) 0.0014(7) 0.0038(7) -0.0020(7)
N4 0.0163(8) 0.0231(8) 0.0155(8) 0.0003(7) 0.0003(7) 0.0017(7)
N5 0.0223(9) 0.0204(8) 0.0113(8) -0.0032(6) -0.0013(7) -0.0016(7)
O1 0.0205(7) 0.0216(7) 0.0133(6) 0.0001(5) 0.0006(6) -0.0036(5)
O2 0.0192(7) 0.0232(6) 0.0131(6) -0.0011(5) -0.0038(6) -0.0003(6)
O3 0.0221(7) 0.0224(7) 0.0138(7) -0.0011(5) 0.0000(6) -0.0032(6)
O4 0.0286(8) 0.0208(7) 0.0194(7) -0.0028(6) -0.0023(6) -0.0026(6)
O5 0.0273(8) 0.0306(7) 0.0267(8) 0.0028(7) -0.0075(6) 0.0046(7)
O6 0.0305(8) 0.0181(7) 0.0329(8) 0.0001(6) -0.0029(7) 0.0019(6)
O7 0.0313(8) 0.0365(8) 0.0207(7) 0.0095(7) -0.0009(6) -0.0078(7)
O8 0.0236(7) 0.0264(7) 0.0208(7) 0.0039(6) -0.0017(6) -0.0079(6)
Cl1 0.0306(3) 0.0280(2) 0.0233(2) -0.0038(2) 0.0080(2) 0.0033(2)
C1 0.0209(10) 0.0187(9) 0.0146(9) 0.0001(7) -0.0023(8) -0.0017(8)
C2 0.0154(10) 0.0198(9) 0.0162(9) -0.0014(8) -0.0017(7) -0.0027(7)
C3 0.0195(10) 0.0230(10) 0.0191(10) -0.0042(8) 0.0006(8) -0.0009(8)
C4 0.0227(11) 0.0268(10) 0.0158(10) 0.0019(8) -0.0006(8) 0.0002(9)
C5 0.0172(9) 0.0196(9) 0.0132(9) -0.0007(8) -0.0009(8) -0.0043(7)
C6 0.0200(10) 0.0186(9) 0.0152(10) 0.0003(8) 0.0002(8) 0.0034(8)
C7 0.0211(10) 0.0176(9) 0.0140(9) 0.0012(7) 0.0008(8) -0.0021(8)
C8 0.0201(10) 0.0216(9) 0.0113(9) 0.0001(8) -0.0025(8) 0.0014(8)
C9 0.0159(10) 0.0183(9) 0.0158(9) -0.0005(8) 0.0040(8) 0.0056(8)
C10 0.0163(9) 0.0225(9) 0.0135(9) 0.0002(8) 0.0016(8) 0.0045(8)
C11 0.0145(10) 0.0201(9) 0.0161(9) 0.0024(8) -0.0003(8) 0.0007(8)
C12 0.0184(10) 0.0204(9) 0.0137(9) 0.0004(8) 0.0006(8) -0.0005(8)
C13 0.0181(10) 0.0274(10) 0.0155(10) 0.0007(8) 0.0042(8) 0.0018(8)
C14 0.0194(10) 0.0265(10) 0.0132(9) 0.0006(8) 0.0001(8) 0.0017(8)
C15 0.0222(10) 0.0197(9) 0.0109(9) -0.0006(7) 0.0002(8) 0.0005(8)
C16 0.0131(9) 0.0212(9) 0.0181(10) -0.0041(8) -0.0012(8) 0.0015(8)
C17 0.0282(12) 0.0182(9) 0.0269(11) -0.0017(8) 0.0043(9) -0.0006(8)
C18 0.0404(14) 0.0261(11) 0.0398(14) -0.0106(10) 0.0019(11) -0.0039(10)
C19 0.0477(15) 0.0192(10) 0.0355(13) -0.0013(10) 0.0144(11) -0.0011(10)
C20 0.0337(13) 0.0280(11) 0.0432(14) -0.0017(10) 0.0024(11) 0.0045(10)
C21 0.0194(10) 0.0243(9) 0.0152(9) 0.0027(8) 0.0044(8) -0.0006(9)
C22 0.0432(15) 0.0207(11) 0.0518(15) 0.0121(10) 0.0055(12) 0.0029(10)
C23 0.0460(15) 0.0309(12) 0.0531(16) 0.0168(11) 0.0127(13) 0.0140(11)
C24 0.0544(18) 0.0432(15) 0.073(2) 0.0323(14) 0.0219(15) 0.0107(13)
C25 0.073(2) 0.0229(12) 0.102(3) -0.0039(15) -0.0142(19) -0.0032(14)
C26 0.0181(10) 0.0274(10) 0.0185(10) -0.0011(8) 0.0018(8) 0.0012(8)
C27 0.0323(12) 0.0263(10) 0.0312(12) 0.0095(9) -0.0014(10) -0.0120(10)
C28 0.0346(13) 0.0194(10) 0.0294(12) 0.0052(9) -0.0043(10) -0.0070(9)
C29 0.0308(14) 0.0434(14) 0.0503(16) 0.0244(13) 0.0012(12) -0.0022(11)
C30 0.0445(17) 0.0606(19) 0.088(3) 0.0464(19) -0.0322(18) -0.0215(15)
C31 0.094(3) 0.0340(15) 0.090(3) 0.0335(17) -0.066(2) -0.0324(17)
C32 0.125(3) 0.0154(11) 0.0355(15) 0.0039(11) -0.0227(17) -0.0039(15)
C33 0.0622(18) 0.0235(11) 0.0352(13) 0.0039(10) -0.0029(12) -0.0010(11)

loop_
_atom_type_symbol
_atom_type_description
_atom_type_scat_dispersion_real
_atom_type_scat_dispersion_imag
_atom_type_scat_source
C C 0.0033 0.0016 'International Tables Vol C Tables 4.2.6.8 and 6.1.1.4'
H H 0.0000 0.0000 'International Tables Vol C Tables 4.2.6.8 and 6.1.1.4'
N N 0.0061 0.0033 'International Tables Vol C Tables 4.2.6.8 and 6.1.1.4'
O O 0.0106 0.0060 'International Tables Vol C Tables 4.2.6.8 and 6.1.1.4'
Cl Cl 0.1484 0.1585 'International Tables Vol C Tables 4.2.6.8 and 6.1.1.4'

loop_
_geom_angle_atom_site_label_1
_geom_angle_atom_site_label_2
_geom_angle_atom_site_label_3
_geom_angle
C5 N1 C1 105.25(15)
C5 N1 C6 127.41(15)
C1 N1 C6 127.31(15)
C1 N2 C2 103.71(15)
C1 N2 H2A 128.1
C2 N2 H2A 128.1
C3 N3 C4 118.15(16)
C3 N3 H3A 120.9
C4 N3 H3A 120.9
C4 N4 C5 113.15(17)
C4 N4 H4A 123.4
C5 N4 H4A 123.4
C16 N5 C15 123.66(15)
C16 N5 H5A 118.2
C15 N5 H5A 118.2
C9 O1 C8 107.80(14)
C7 O2 H2B 109.5
C16 O4 C17 120.20(15)
C21 O6 C22 121.35(16)
C26 O8 C27 115.17(15)
N2 C1 N1 114.79(16)
N2 C1 H1A 122.6
N1 C1 H1A 122.6
C3 C2 N2 134.73(18)
C3 C2 C5 114.56(17)
N2 C2 C5 110.71(16)
N3 C3 C2 121.62(17)
N3 C3 Cl1 118.05(14)
C2 C3 Cl1 120.31(15)
N4 C4 N3 126.43(18)
N4 C4 H4B 116.8
N3 C4 H4B 116.8
N4 C5 N1 128.38(17)
N4 C5 C2 126.09(17)
N1 C5 C2 105.53(16)
N1 C6 C7 113.35(16)
N1 C6 C12 114.36(15)
C7 C6 C12 104.08(14)
N1 C6 H6A 108.3
C7 C6 H6A 108.3
C12 C6 H6A 108.3
O2 C7 C6 107.00(15)
O2 C7 C8 111.67(15)
C6 C7 C8 100.49(15)
O2 C7 H7A 112.3
C6 C7 H7A 112.3
C8 C7 H7A 112.3
O1 C8 C7 111.80(15)
O1 C8 C11 106.97(14)
C7 C8 C11 106.49(15)
O1 C8 H8A 110.5
C7 C8 H8A 110.5
C11 C8 H8A 110.5
C10 C9 O1 114.17(16)
C10 C9 C13 131.09(17)
O1 C9 C13 114.72(16)
C9 C10 C26 125.13(17)
C9 C10 C11 109.84(16)
C26 C10 C11 124.88(17)
C10 C11 C12 117.23(16)
C10 C11 C8 100.98(15)
C12 C11 C8 105.73(15)
C10 C11 H11A 110.8
C12 C11 H11A 110.8
C8 C11 H11A 110.8
C6 C12 C11 102.86(14)
C6 C12 H12A 111.2
C11 C12 H12A 111.2
C6 C12 H12B 111.2
C11 C12 H12B 111.2
H12A C12 H12B 109.1
C9 C13 C14 113.83(16)
C9 C13 H13A 108.8
C14 C13 H13A 108.8
C9 C13 H13B 108.8
C14 C13 H13B 108.8
H13A C13 H13B 107.7
C13 C14 C15 114.47(16)
C13 C14 H14A 108.6
C15 C14 H14A 108.6
C13 C14 H14B 108.6
C15 C14 H14B 108.6
H14A C14 H14B 107.6
N5 C15 C21 110.98(15)
N5 C15 C14 111.40(15)
C21 C15 C14 106.36(15)
N5 C15 H15A 109.3
C21 C15 H15A 109.3
C14 C15 H15A 109.3
O3 C16 N5 125.81(17)
O3 C16 O4 123.61(17)
N5 C16 O4 110.57(15)
O4 C17 C20 108.00(16)
O4 C17 C19 112.44(16)
C20 C17 C19 112.32(19)
O4 C17 C18 102.24(16)
C20 C17 C18 111.52(18)
C19 C17 C18 109.90(18)
C17 C18 H18A 109.5
C17 C18 H18B 109.5
H18A C18 H18B 109.5
C17 C18 H18C 109.5
H18A C18 H18C 109.5
H18B C18 H18C 109.5
C17 C19 H19A 109.5
C17 C19 H19B 109.5
H19A C19 H19B 109.5
C17 C19 H19C 109.5
H19A C19 H19C 109.5
H19B C19 H19C 109.5
C17 C20 H20A 109.5
C17 C20 H20B 109.5
H20A C20 H20B 109.5
C17 C20 H20C 109.5
H20A C20 H20C 109.5
H20B C20 H20C 109.5
O5 C21 O6 125.86(19)
O5 C21 C15 124.51(18)
O6 C21 C15 109.50(15)
O6 C22 C24 108.06(19)
O6 C22 C23 110.97(18)
C24 C22 C23 111.9(2)
O6 C22 C25 101.64(19)
C24 C22 C25 112.8(2)
C23 C22 C25 111.0(2)
C22 C23 H23A 109.5
C22 C23 H23B 109.5
H23A C23 H23B 109.5
C22 C23 H23C 109.5
H23A C23 H23C 109.5
H23B C23 H23C 109.5
C22 C24 H24A 109.5
C22 C24 H24B 109.5
H24A C24 H24B 109.5
C22 C24 H24C 109.5
H24A C24 H24C 109.5
H24B C24 H24C 109.5
C22 C25 H25A 109.5
C22 C25 H25B 109.5
H25A C25 H25B 109.5
C22 C25 H25C 109.5
H25A C25 H25C 109.5
H25B C25 H25C 109.5
O7 C26 O8 122.66(18)
O7 C26 C10 127.79(18)
O8 C26 C10 109.55(16)
O8 C27 C28 107.69(16)
O8 C27 H27A 110.2
C28 C27 H27A 110.2
O8 C27 H27B 110.2
C28 C27 H27B 110.2
H27A C27 H27B 108.5
C29 C28 C33 118.8(2)
C29 C28 C27 120.0(2)
C33 C28 C27 121.2(2)
C30 C29 C28 121.7(3)
C30 C29 H29A 119.1
C28 C29 H29A 119.1
C31 C30 C29 120.5(3)
C31 C30 H30A 119.8
C29 C30 H30A 119.8
C30 C31 C32 119.9(3)
C30 C31 H31A 120.1
C32 C31 H31A 120.1
C31 C32 C33 120.0(3)
C31 C32 H32A 120.0
C33 C32 H32A 120.0
C28 C33 C32 119.1(3)
C28 C33 H33A 120.4
C32 C33 H33A 120.4

loop_
_geom_bond_atom_site_label_1
_geom_bond_atom_site_label_2
_geom_bond_distance
N1 C5 1.375(2)
N1 C1 1.378(2)
N1 C6 1.466(2)
N2 C1 1.300(2)
N2 C2 1.384(2)
N2 H2A 0.8800
N3 C3 1.313(2)
N3 C4 1.355(3)
N3 H3A 0.8800
N4 C4 1.327(2)
N4 C5 1.330(2)
N4 H4A 0.8800
N5 C16 1.340(2)
N5 C15 1.451(2)
N5 H5A 0.8800
O1 C9 1.357(2)
O1 C8 1.459(2)
O2 C7 1.421(2)
O2 H2B 0.8400
O3 C16 1.226(2)
O4 C16 1.349(2)
O4 C17 1.480(2)
O5 C21 1.202(2)
O6 C21 1.336(2)
O6 C22 1.498(2)
O7 C26 1.213(2)
O8 C26 1.366(2)
O8 C27 1.450(2)
Cl1 C3 1.740(2)
C1 H1A 0.9500
C2 C3 1.383(3)
C2 C5 1.399(3)
C4 H4B 0.9500
C6 C7 1.531(3)
C6 C12 1.535(3)
C6 H6A 1.0000
C7 C8 1.542(3)
C7 H7A 1.0000
C8 C11 1.553(3)
C8 H8A 1.0000
C9 C10 1.347(3)
C9 C13 1.498(3)
C10 C26 1.447(3)
C10 C11 1.507(3)
C11 C12 1.543(3)
C11 H11A 1.0000
C12 H12A 0.9900
C12 H12B 0.9900
C13 C14 1.530(3)
C13 H13A 0.9900
C13 H13B 0.9900
C14 C15 1.540(3)
C14 H14A 0.9900
C14 H14B 0.9900
C15 C21 1.523(3)
C15 H15A 1.0000
C17 C20 1.511(3)
C17 C19 1.515(3)
C17 C18 1.516(3)
C18 H18A 0.9800
C18 H18B 0.9800
C18 H18C 0.9800
C19 H19A 0.9800
C19 H19B 0.9800
C19 H19C 0.9800
C20 H20A 0.9800
C20 H20B 0.9800
C20 H20C 0.9800
C22 C24 1.507(4)
C22 C23 1.514(4)
C22 C25 1.518(4)
C23 H23A 0.9800
C23 H23B 0.9800
C23 H23C 0.9800
C24 H24A 0.9800
C24 H24B 0.9800
C24 H24C 0.9800
C25 H25A 0.9800
C25 H25B 0.9800
C25 H25C 0.9800
C27 C28 1.498(3)
C27 H27A 0.9900
C27 H27B 0.9900
C28 C29 1.381(3)
C28 C33 1.391(3)
C29 C30 1.367(4)
C29 H29A 0.9500
C30 C31 1.352(5)
C30 H30A 0.9500
C31 C32 1.395(5)
C31 H31A 0.9500
C32 C33 1.406(4)
C32 H32A 0.9500
C33 H33A 0.9500

loop_
_cod_related_entry_id
_cod_related_entry_database
_cod_related_entry_code
1 ChemSpider 9687893
